data_1530862
loop_
_publ_author_name
'Tanaka, Y.'
'Fukunaga, J.'
'Setoguchi, M.'
'Higashi, T.'
'Ihara, M.'

_publ_section_title
;
 The Crystal Structure of Tripotassium Aluminate Octaborate K~3~AlB~8~O~15~
;
_journal_issue 1044
_journal_name_full 'Journal of the Ceramic Association, Japan'
_journal_page_first 458
_journal_page_last 463
_journal_paper_doi 10.2109/jcersj1950.90.1044_458
_journal_volume 90
_journal_year 1982
_chemical_formula_sum 'Al B8 K3 O15'
_chemical_name_systematic 'K3 Al B8 O15'
_space_group_IT_number 14
_symmetry_space_group_name_Hall '-P 2ybc'
_symmetry_space_group_name_H-M 'P 1 21/c 1'
_cell_angle_alpha 90
_cell_angle_beta 91.54
_cell_angle_gamma 90
_cell_formula_units_Z 4
_cell_length_a 10.107
_cell_length_b 11.485
_cell_length_c 12.76
_cell_volume 1480.632
_citation_journal_id_ASTM JOCSJY
_cod_data_source_file Tanaka_JOCSJY_1982_913.cif
_cod_data_source_block Al1B8K3O15
_cod_original_formula_sum 'Al1 B8 K3 O15'
_cod_database_code 1530862

loop_
_symmetry_equiv_pos_as_xyz
x,y,z
-x,y+1/2,-z+1/2
-x,-y,-z
x,-y-1/2,z-1/2

loop_
_atom_site_label
_atom_site_type_symbol
_atom_site_fract_x
_atom_site_fract_y
_atom_site_fract_z
_atom_site_occupancy
_atom_site_U_iso_or_equiv
O6 O-2 0.8321 0.1602 0.1431 1 0.0
B2 B+3 0.8091 0.4616 0.18 1 0.0
O8 O-2 0.39 0.274 0.4086 1 0.0
Al1 Al+3 0.7484 0.8352 0.0393 1 0.0
B1 B+3 0.694 0.1275 0.3331 1 0.0
O9 O-2 0.8856 0.3528 0.191 1 0.0
K2 K+1 0.5276 0.8639 0.2776 1 0.0
B3 B+3 0.6545 0.0977 0.5236 1 0.0
B8 B+3 0.8703 0.6632 0.1447 1 0.0
O15 O-2 0.7407 0.66 0.4049 1 0.0
O1 O-2 0.7309 0.0838 0.4383 1 0.0
O13 O-2 0.8297 0.6997 0.2426 1 0.0
K3 K+1 0.8893 0.8999 0.3965 1 0.0
O5 O-2 0.5328 0.1549 0.5121 1 0.0
O10 O-2 0.7865 0.9717 0.0883 1 0.0
O2 O-2 0.7764 0.229 0.3091 1 0.0
O14 O-2 0.7723 0.5048 0.2853 1 0.0
B5 B+3 0.8292 0.248 0.2153 1 0.0
O7 O-2 0.6844 0.4376 0.1217 1 0.0
B4 B+3 0.4907 0.1982 0.4155 1 0.0
K1 K+1 0.8879 0.3719 0.439 1 0.0
B6 B+3 0.7757 0.0517 0.1648 1 0.0
O4 O-2 0.5556 0.1654 0.3285 1 0.0
O11 O-2 0.8908 0.548 0.1264 1 0.0
O3 O-2 0.7154 0.0331 0.2569 1 0.0
O12 O-2 0.885 0.7441 0.0694 1 0.0
B7 B+3 0.7798 0.6187 0.3124 1 0.0
